data_4086089
loop_
_publ_author_name
'Arndt, Stefan'
'Kramer, Mathias U.'
'Fegler, Waldemar'
'Nakajima, Yumiko'
'Del Rosal, Iker'
'Poteau, Romuald'
'Spaniol, Thomas P.'
'Maron, Laurent'
'Okuda, Jun'

_publ_section_title
;
 Yttrium Dihydride Cation [YH2(THF)2]+n: Aggregate Formation and Reaction
 with (NNNN)-Type Macrocycles
;
_journal_issue 15
_journal_name_full Organometallics
_journal_page_first 3739
_journal_paper_doi 10.1021/acs.organomet.5b00422
_journal_volume 34
_journal_year 2015
_chemical_formula_moiety '2(C32 H12 B F24), 2(C15 H34 N4 O Y), C4 H10 O'
_chemical_formula_sum 'C98 H102 B2 F48 N8 O3 Y2'
_chemical_formula_weight 2551.31
_chemical_name_systematic
;
 ?
;
_space_group_crystal_system monoclinic
_space_group_IT_number 14
_space_group_name_Hall '-P 2ybc'
_space_group_name_H-M_alt 'P 1 21/c 1'
_symmetry_space_group_name_Hall '-P 2ybc'
_symmetry_space_group_name_H-M 'P 1 21/c 1'
_atom_sites_solution_hydrogens mixed
_audit_creation_method SHELXL-2013
_cell_angle_alpha 90
_cell_angle_beta 96.5372(16)
_cell_angle_gamma 90
_cell_formula_units_Z 2
_cell_length_a 12.5841(10)
_cell_length_b 19.2813(15)
_cell_length_c 22.6717(17)
_cell_measurement_reflns_used 4141
_cell_measurement_temperature 100(2)
_cell_measurement_theta_max 19.56
_cell_measurement_theta_min 2.22
_cell_volume 5465.2(7)
_computing_cell_refinement 'Bruker SMART (2001)'
_computing_data_collection 'Bruker SMART (2001)'
_computing_data_reduction 'Bruker SAINT+ (1999)'
_computing_molecular_graphics 'ORTEP-III (Farrugia, 1999)'
_computing_structure_refinement 'SHELXL-2013 (Sheldrick, 2013)'
_computing_structure_solution 'SIR-92 (Altomare 1992)'
_diffrn_ambient_temperature 100(2)
_diffrn_measured_fraction_theta_full 1.000
_diffrn_measured_fraction_theta_max 0.998
_diffrn_measurement_device_type 'Bruker APEX-I CCD'
_diffrn_measurement_method '\w scans'
_diffrn_radiation_monochromator 'multilayer optics'
_diffrn_radiation_source microsource
_diffrn_radiation_type MoK\a
_diffrn_radiation_wavelength 0.71073
_diffrn_reflns_av_R_equivalents 0.0978
_diffrn_reflns_av_unetI/netI 0.0949
_diffrn_reflns_laue_measured_fraction_full 1.000
_diffrn_reflns_laue_measured_fraction_max 0.998
_diffrn_reflns_limit_h_max 15
_diffrn_reflns_limit_h_min -15
_diffrn_reflns_limit_k_max 24
_diffrn_reflns_limit_k_min -24
_diffrn_reflns_limit_l_max 28
_diffrn_reflns_limit_l_min -28
_diffrn_reflns_number 65664
_diffrn_reflns_point_group_measured_fraction_full 1.000
_diffrn_reflns_point_group_measured_fraction_max 0.998
_diffrn_reflns_theta_full 25.242
_diffrn_reflns_theta_max 26.511
_diffrn_reflns_theta_min 1.390
_exptl_absorpt_coefficient_mu 1.190
_exptl_absorpt_correction_T_max 0.7451
_exptl_absorpt_correction_T_min 0.6627
_exptl_absorpt_correction_type multi-scan
_exptl_absorpt_process_details 'Bruker Sadabs'
_exptl_crystal_colour colourless
_exptl_crystal_density_diffrn 1.550
_exptl_crystal_description block
_exptl_crystal_F_000 2580
_exptl_crystal_size_max 0.290
_exptl_crystal_size_mid 0.180
_exptl_crystal_size_min 0.140
_refine_diff_density_max 1.348
_refine_diff_density_min -0.727
_refine_diff_density_rms 0.120
_refine_ls_extinction_method none
_refine_ls_goodness_of_fit_ref 1.069
_refine_ls_hydrogen_treatment mixed
_refine_ls_matrix_type full
_refine_ls_number_parameters 744
_refine_ls_number_reflns 11312
_refine_ls_number_restraints 12
_refine_ls_restrained_S_all 1.069
_refine_ls_R_factor_all 0.1489
_refine_ls_R_factor_gt 0.0907
_refine_ls_shift/su_max 0.001
_refine_ls_shift/su_mean 0.000
_refine_ls_structure_factor_coef Fsqd
_refine_ls_weighting_details 'w=1/[\s^2^(Fo^2^)+(0.1484P)^2^+5.3707P] where P=(Fo^2^+2Fc^2^)/3'
_refine_ls_weighting_scheme calc
_refine_ls_wR_factor_gt 0.2429
_refine_ls_wR_factor_ref 0.2782
_reflns_Friedel_coverage 0.000
_reflns_number_gt 6544
_reflns_number_total 11312
_reflns_threshold_expression 'I > 2\s(I)'
_cod_data_source_file om5b00422_si_008.cif
_cod_data_source_block 8c
_cod_depositor_comments 'Adding full bibliography for 4086086--4086089.cif.'
_cod_database_code 4086089
_shelx_space_group_comment
;
The symmetry employed for this shelxl refinement is uniquely defined
by the following loop, which should always be used as a source of
symmetry information in preference to the above space-group names.
They are only intended as comments.
;
_shelx_estimated_absorpt_t_min 0.724
_shelx_estimated_absorpt_t_max 0.851
_shelxl_version_number 2013-4

loop_
_space_group_symop_operation_xyz
'x, y, z'
'-x, y+1/2, -z+1/2'
'-x, -y, -z'
'x, -y-1/2, z-1/2'

loop_
_atom_site_label
_atom_site_type_symbol
_atom_site_fract_x
_atom_site_fract_y
_atom_site_fract_z
_atom_site_U_iso_or_equiv
_atom_site_adp_type
_atom_site_occupancy
_atom_site_site_symmetry_order
_atom_site_calc_flag
_atom_site_refinement_flags_posn
_atom_site_refinement_flags_adp
_atom_site_refinement_flags_occupancy
_atom_site_disorder_assembly
_atom_site_disorder_group
Y1 Y 0.98514(5) 0.08705(3) 0.47031(3) 0.0306(2) Uani 1 1 d . . . . .
H1 H 0.943(5) -0.021(3) 0.454(3) 0.037 Uiso 1 1 d . U . . .
O1 O 1.1524(4) 0.0647(3) 0.4289(2) 0.0553(14) Uani 1 1 d . . . . .
N1 N 0.8391(5) 0.1213(3) 0.5052(3) 0.0429(14) Uani 1 1 d . . . . .
N2 N 1.0349(5) 0.1794(3) 0.5468(3) 0.0419(14) Uani 1 1 d . . . . .
N3 N 1.0083(6) 0.2007(3) 0.4175(3) 0.0510(16) Uani 1 1 d . . . . .
N4 N 0.8397(6) 0.0955(3) 0.3852(3) 0.0495(16) Uani 1 1 d . . . . .
C1 C 0.8412(7) 0.1657(4) 0.5560(4) 0.056(2) Uani 1 1 d . . . . .
H1A H 0.7909 0.1480 0.5830 0.067 Uiso 1 1 calc R U . . .
H1B H 0.8183 0.2130 0.5432 0.067 Uiso 1 1 calc R U . . .
C2 C 0.9539(6) 0.1680(4) 0.5885(3) 0.0481(19) Uani 1 1 d . . . . .
H2A H 0.9587 0.2059 0.6181 0.058 Uiso 1 1 calc R U . . .
H2B H 0.9693 0.1238 0.6099 0.058 Uiso 1 1 calc R U . . .
C3 C 1.0246(7) 0.2500(4) 0.5198(3) 0.052(2) Uani 1 1 d . . . . .
H3A H 0.9799 0.2789 0.5433 0.063 Uiso 0.648(14) 1 calc R U P A 1
H3B H 1.0964 0.2715 0.5224 0.063 Uiso 0.648(14) 1 calc R U P A 1
H3C H 0.9506 0.2666 0.5214 0.063 Uiso 0.352(14) 1 calc R U P A 2
H3D H 1.0732 0.2819 0.5441 0.063 Uiso 0.352(14) 1 calc R U P A 2
C4A C 0.9770(14) 0.2505(7) 0.4569(6) 0.050(4) Uani 0.648(14) 1 d . . P A 1
H4A H 0.8985 0.2466 0.4567 0.060 Uiso 0.648(14) 1 calc R U P A 1
H4B H 0.9913 0.2966 0.4404 0.060 Uiso 0.648(14) 1 calc R U P A 1
C5A C 0.9528(11) 0.1963(7) 0.3583(5) 0.052(4) Uani 0.648(14) 1 d . . P A 1
H5A H 0.9913 0.1644 0.3339 0.062 Uiso 0.648(14) 1 calc R U P A 1
H5B H 0.9500 0.2426 0.3393 0.062 Uiso 0.648(14) 1 calc R U P A 1
C10A C 1.1284(10) 0.2188(6) 0.4073(6) 0.053(4) Uani 0.648(14) 1 d . . P A 1
H10A H 1.1536 0.1856 0.3793 0.079 Uiso 0.648(14) 1 calc R U P A 1
H10B H 1.1742 0.2162 0.4452 0.079 Uiso 0.648(14) 1 calc R U P A 1
H10C H 1.1314 0.2658 0.3911 0.079 Uiso 0.648(14) 1 calc R U P A 1
C4B C 1.048(3) 0.2534(11) 0.4595(12) 0.054(7) Uani 0.352(14) 1 d . . P A 2
H4C H 1.1273 0.2540 0.4604 0.064 Uiso 0.352(14) 1 calc R U P A 2
H4D H 1.0221 0.2986 0.4432 0.064 Uiso 0.352(14) 1 calc R U P A 2
C5B C 0.8771(16) 0.2210(10) 0.4024(9) 0.043(6) Uani 0.352(14) 1 d . . P A 2
H5C H 0.8416 0.2209 0.4392 0.052 Uiso 0.352(14) 1 calc R U P A 2
H5D H 0.8684 0.2674 0.3838 0.052 Uiso 0.352(14) 1 calc R U P A 2
C10B C 1.046(2) 0.2013(11) 0.3620(9) 0.048(7) Uani 0.352(14) 1 d . . P A 2
H10D H 1.0351 0.2474 0.3441 0.072 Uiso 0.352(14) 1 calc R U P A 2
H10E H 1.0074 0.1667 0.3362 0.072 Uiso 0.352(14) 1 calc R U P A 2
H10F H 1.1227 0.1903 0.3666 0.072 Uiso 0.352(14) 1 calc R U P A 2
C6 C 0.8325(7) 0.1679(4) 0.3620(4) 0.061(2) Uani 1 1 d . . . . .
H6A H 0.7956 0.1978 0.3888 0.073 Uiso 0.648(14) 1 calc R U P A 1
H6B H 0.7911 0.1689 0.3222 0.073 Uiso 0.648(14) 1 calc R U P A 1
H6C H 0.8692 0.1700 0.3257 0.073 Uiso 0.352(14) 1 calc R U P A 2
H6D H 0.7561 0.1790 0.3503 0.073 Uiso 0.352(14) 1 calc R U P A 2
C7 C 0.7425(6) 0.0785(4) 0.4138(4) 0.057(2) Uani 1 1 d . . . . .
H7A H 0.7428 0.0284 0.4234 0.069 Uiso 1 1 calc R U . . .
H7B H 0.6782 0.0881 0.3856 0.069 Uiso 1 1 calc R U . . .
C8 C 0.7368(6) 0.1201(4) 0.4698(4) 0.055(2) Uani 1 1 d . . . . .
H8A H 0.7141 0.1681 0.4593 0.066 Uiso 1 1 calc R U . . .
H8B H 0.6830 0.0992 0.4931 0.066 Uiso 1 1 calc R U . . .
C9 C 1.1425(6) 0.1715(4) 0.5809(4) 0.053(2) Uani 1 1 d . . . . .
H9A H 1.1523 0.2070 0.6120 0.080 Uiso 1 1 calc R U . . .
H9B H 1.1977 0.1768 0.5540 0.080 Uiso 1 1 calc R U . . .
H9C H 1.1484 0.1254 0.5992 0.080 Uiso 1 1 calc R U . . .
C11 C 0.8455(8) 0.0475(5) 0.3352(4) 0.065(2) Uani 1 1 d . . . . .
H11A H 0.7780 0.0489 0.3090 0.098 Uiso 1 1 calc R U . . .
H11B H 0.8580 0.0003 0.3504 0.098 Uiso 1 1 calc R U . . .
H11C H 0.9043 0.0613 0.3129 0.098 Uiso 1 1 calc R U . . .
C12 C 1.2573(7) 0.0664(8) 0.4628(5) 0.098(4) Uani 1 1 d . . . . .
H12A H 1.2697 0.1126 0.4814 0.118 Uiso 1 1 calc R U . . .
H12B H 1.2609 0.0313 0.4948 0.118 Uiso 1 1 calc R U . . .
C13 C 1.3390(15) 0.0523(11) 0.4243(8) 0.167(7) Uani 1 1 d . U . . .
H13A H 1.3834 0.0122 0.4390 0.201 Uiso 1 1 calc R U . . .
H13B H 1.3858 0.0932 0.4215 0.201 Uiso 1 1 calc R U . . .
C14 C 1.2732(10) 0.0356(7) 0.3620(6) 0.105(4) Uani 1 1 d . U . . .
H14A H 1.2793 0.0742 0.3337 0.126 Uiso 1 1 calc R U . . .
H14B H 1.2998 -0.0074 0.3450 0.126 Uiso 1 1 calc R U . . .
C15 C 1.1603(8) 0.0270(7) 0.3745(5) 0.088(3) Uani 1 1 d . . . . .
H15A H 1.1103 0.0463 0.3417 0.106 Uiso 1 1 calc R U . . .
H15B H 1.1432 -0.0226 0.3795 0.106 Uiso 1 1 calc R U . . .
F1 F 0.1098(3) 0.2280(2) 0.2352(2) 0.0607(13) Uani 1 1 d . . . . .
F2 F 0.1206(3) 0.1717(3) 0.1554(2) 0.0568(12) Uani 1 1 d . . . . .
F3 F 0.0935(3) 0.1173(2) 0.2340(2) 0.0594(12) Uani 1 1 d . . . . .
F4A F 0.4447(7) 0.2913(4) 0.3462(4) 0.058(3) Uiso 0.599(13) 1 d . . P B 1
F5A F 0.5908(6) 0.2532(5) 0.3144(4) 0.061(3) Uiso 0.599(13) 1 d . . P B 1
F6A F 0.5243(7) 0.2004(4) 0.3793(3) 0.052(3) Uiso 0.599(13) 1 d . . P B 1
F5B F 0.4644(14) 0.2167(8) 0.3875(7) 0.080(5) Uiso 0.401(13) 1 d . . P B 2
F6B F 0.5917(11) 0.2194(8) 0.3444(7) 0.078(5) Uiso 0.401(13) 1 d . . P B 2
F4B F 0.4767(9) 0.3016(6) 0.3243(6) 0.044(3) Uiso 0.401(13) 1 d . . P B 2
F7A F 0.3601(10) 0.1793(5) 0.0067(4) 0.053(3) Uiso 0.503(18) 1 d . . P C 1
F8A F 0.3472(9) 0.1132(5) -0.0704(4) 0.045(3) Uiso 0.503(18) 1 d . . P C 1
F9A F 0.2155(9) 0.1266(7) -0.0218(6) 0.070(4) Uiso 0.503(18) 1 d . . P C 1
F7B F 0.3027(11) 0.1750(5) 0.0135(4) 0.057(3) Uiso 0.497(18) 1 d . . P C 2
F8B F 0.3841(10) 0.1317(6) -0.0571(5) 0.053(3) Uiso 0.497(18) 1 d . . P C 2
F9B F 0.2211(8) 0.1074(6) -0.0463(6) 0.058(3) Uiso 0.497(18) 1 d . . P C 2
F10A F 0.2490(8) -0.1569(5) 0.0163(6) 0.058(3) Uiso 0.512(17) 1 d . . P D 1
F11A F 0.3664(10) -0.1444(5) -0.0425(4) 0.041(3) Uiso 0.512(17) 1 d . . P D 1
F12A F 0.4155(10) -0.1846(4) 0.0440(4) 0.043(3) Uiso 0.512(17) 1 d . . P D 1
F10B F 0.2474(8) -0.1436(6) -0.0133(6) 0.062(4) Uiso 0.488(17) 1 d . . P D 2
F11B F 0.4095(11) -0.1489(5) -0.0354(5) 0.049(3) Uiso 0.488(17) 1 d . . P D 2
F12B F 0.3614(10) -0.1839(4) 0.0505(4) 0.045(3) Uiso 0.488(17) 1 d . . P D 2
C38A C 0.2085(12) -0.1599(8) 0.2439(6) 0.045(3) Uiso 0.574(11) 1 d . . P E 1
F13A F 0.1451(7) -0.1342(5) 0.1972(4) 0.049(2) Uiso 0.574(11) 1 d . . P E 1
F14A F 0.1421(6) -0.1553(5) 0.2928(4) 0.048(2) Uiso 0.574(11) 1 d . . P E 1
F15A F 0.2250(7) -0.2273(5) 0.2382(4) 0.076(3) Uiso 0.574(11) 1 d . . P E 1
C38B C 0.1790(15) -0.1283(10) 0.2506(8) 0.039(4) Uiso 0.426(11) 1 d . . P E 2
F13B F 0.1155(11) -0.0792(7) 0.2595(6) 0.085(5) Uiso 0.426(11) 1 d . . P E 2
F14B F 0.1547(13) -0.1848(10) 0.2768(8) 0.092(5) Uiso 0.426(11) 1 d . . P E 2
F15B F 0.1653(11) -0.1582(8) 0.1904(6) 0.069(4) Uiso 0.426(11) 1 d . . P E 2
F16B F 0.4871(8) -0.1456(6) 0.4224(5) 0.073(3) Uiso 0.561(15) 1 d . . P F 1
F17B F 0.6038(11) -0.1775(8) 0.3637(6) 0.116(6) Uiso 0.561(15) 1 d . . P F 1
F18B F 0.6092(9) -0.0832(6) 0.3967(5) 0.074(4) Uiso 0.561(15) 1 d . . P F 1
F16A F 0.5106(11) -0.1801(8) 0.4058(6) 0.077(5) Uiso 0.439(15) 1 d . . P F 2
F17A F 0.6333(13) -0.1190(10) 0.3773(7) 0.097(6) Uiso 0.439(15) 1 d . . P F 2
F18A F 0.5324(17) -0.0621(12) 0.4207(10) 0.136(8) Uiso 0.439(15) 1 d . . P F 2
F19 F 0.7534(3) 0.20825(18) 0.14180(16) 0.0357(9) Uani 1 1 d . . . . .
F20 F 0.8841(4) 0.1499(2) 0.1139(2) 0.0593(13) Uani 1 1 d . . . . .
F21 F 0.8857(3) 0.1772(2) 0.2044(2) 0.0522(11) Uani 1 1 d . . . . .
F22 F 0.9251(5) -0.0984(3) 0.1665(3) 0.052(2) Uiso 0.695(11) 1 d . . P G 1
F23 F 0.8801(8) -0.1034(4) 0.2536(4) 0.072(2) Uiso 0.695(11) 1 d . . P G 1
F24 F 0.7868(5) -0.1533(3) 0.1797(3) 0.0422(18) Uiso 0.695(11) 1 d . . P G 1
F22B F 0.842(3) -0.1361(19) 0.1736(15) 0.145(12) Uiso 0.305(11) 1 d . . P G 2
F23B F 0.9457(17) -0.0803(10) 0.2245(9) 0.088(7) Uiso 0.305(11) 1 d . . P G 2
F24B F 0.8273(13) -0.1202(8) 0.2646(6) 0.050(4) Uiso 0.305(11) 1 d . . P G 2
B1 B 0.4750(5) 0.0235(3) 0.1891(3) 0.0212(13) Uani 1 1 d . . . . .
C16 C 0.4257(5) 0.0933(3) 0.2166(3) 0.0248(12) Uani 1 1 d . . . . .
C17 C 0.3169(5) 0.1080(3) 0.2022(3) 0.0277(13) Uani 1 1 d . . . . .
H17 H 0.2762 0.0802 0.1733 0.033 Uiso 1 1 calc R U . . .
C18 C 0.2667(5) 0.1617(3) 0.2288(3) 0.0303(14) Uani 1 1 d . . . . .
C19 C 0.3229(5) 0.2044(3) 0.2705(3) 0.0349(15) Uani 1 1 d . . . . .
H19 H 0.2886 0.2415 0.2883 0.042 Uiso 1 1 calc R U . . .
C20 C 0.4308(5) 0.1912(3) 0.2854(3) 0.0332(15) Uani 1 1 d . . . . .
C21 C 0.4809(5) 0.1367(3) 0.2592(3) 0.0275(13) Uani 1 1 d . . . . .
H21 H 0.5548 0.1286 0.2707 0.033 Uiso 1 1 calc R U . . .
C22 C 0.1489(6) 0.1708(4) 0.2125(3) 0.0427(17) Uani 1 1 d . . . . .
C23 C 0.4929(6) 0.2341(4) 0.3310(3) 0.0448(18) Uani 1 1 d . . . . .
C24 C 0.4249(4) 0.0115(3) 0.1196(2) 0.0229(12) Uani 1 1 d . . . . .
C25 C 0.3962(5) 0.0670(3) 0.0809(3) 0.0257(13) Uani 1 1 d . . . . .
H25 H 0.4054 0.1131 0.0955 0.031 Uiso 1 1 calc R U . . .
C26 C 0.3553(5) 0.0568(3) 0.0227(3) 0.0285(13) Uani 1 1 d . . . . .
C27 C 0.3416(5) -0.0084(3) -0.0014(3) 0.0292(14) Uani 1 1 d . . . . .
H27 H 0.3137 -0.0149 -0.0417 0.035 Uiso 1 1 calc R U . . .
C28 C 0.3705(5) -0.0648(3) 0.0358(3) 0.0268(13) Uani 1 1 d . . . . .
C29 C 0.4121(4) -0.0542(3) 0.0945(3) 0.0245(12) Uani 1 1 d . . . . .
H29 H 0.4328 -0.0934 0.1184 0.029 Uiso 1 1 calc R U . . .
C30 C 0.3199(6) 0.1180(4) -0.0158(3) 0.0389(16) Uani 1 1 d . . . . .
C31 C 0.3512(6) -0.1359(4) 0.0130(3) 0.0388(16) Uani 1 1 d . . . . .
C32 C 0.4403(4) -0.0379(3) 0.2322(3) 0.0244(12) Uani 1 1 d . . . . .
C33 C 0.3404(5) -0.0698(3) 0.2220(3) 0.0321(15) Uani 1 1 d . . . . .
H33 H 0.2952 -0.0582 0.1869 0.039 Uiso 1 1 calc R U . . .
C34 C 0.3045(6) -0.1172(4) 0.2605(3) 0.0419(17) Uani 1 1 d . . . . .
C35 C 0.3682(6) -0.1367(4) 0.3118(3) 0.0429(17) Uani 1 1 d . . . . .
H35 H 0.3449 -0.1706 0.3379 0.051 Uiso 1 1 calc R U . . .
C36 C 0.4657(6) -0.1054(4) 0.3234(3) 0.0473(19) Uani 1 1 d . . . . .
C37 C 0.5009(5) -0.0568(4) 0.2852(3) 0.0403(17) Uani 1 1 d . . . . .
H37 H 0.5686 -0.0355 0.2954 0.048 Uiso 1 1 calc R U . . .
C39 C 0.5355(7) -0.1227(8) 0.3818(6) 0.102(5) Uani 1 1 d . . . . .
C40 C 0.6051(4) 0.0269(3) 0.1876(2) 0.0230(12) Uani 1 1 d . . . . .
C41 C 0.6575(4) 0.0885(3) 0.1744(2) 0.0233(12) Uani 1 1 d . . . . .
H41 H 0.6173 0.1302 0.1689 0.028 Uiso 1 1 calc R U . . .
C42 C 0.7666(5) 0.0900(3) 0.1693(2) 0.0242(12) Uani 1 1 d . . . . .
C43 C 0.8277(5) 0.0304(3) 0.1774(3) 0.0339(15) Uani 1 1 d . . . . .
H43 H 0.9024 0.0315 0.1745 0.041 Uiso 1 1 calc R U . . .
C44 C 0.7777(5) -0.0308(3) 0.1898(3) 0.0332(15) Uani 1 1 d . . . . .
C45 C 0.6691(5) -0.0322(3) 0.1942(3) 0.0289(13) Uani 1 1 d . . . . .
H45 H 0.6368 -0.0753 0.2021 0.035 Uiso 1 1 calc R U . . .
C46 C 0.8212(5) 0.1565(3) 0.1569(3) 0.0340(15) Uani 1 1 d . . . . .
C47 C 0.8415(6) -0.0954(5) 0.2011(4) 0.054(2) Uani 1 1 d . . . . .
O2 O 0.0000 0.5000 0.5000 0.098(3) Uiso 1 2 d S . P . .
C48 C -0.0932(15) 0.5123(10) 0.4069(8) 0.055(4) Uiso 0.5 1 d . . P H -1
H48A H -0.1435 0.5445 0.4224 0.082 Uiso 0.5 1 calc R U P H -1
H48B H -0.1322 0.4817 0.3774 0.082 Uiso 0.5 1 calc R U P H -1
H48C H -0.0395 0.5386 0.3881 0.082 Uiso 0.5 1 calc R U P H -1
C49 C -0.0364(19) 0.4677(13) 0.4592(10) 0.090(7) Uiso 0.5 1 d . . P H -1
H49A H -0.0888 0.4345 0.4724 0.108 Uiso 0.5 1 calc R U P H -1
H49B H 0.0215 0.4404 0.4441 0.108 Uiso 0.5 1 calc R U P H -1
C50 C 0.0459(18) 0.4763(12) 0.5537(10) 0.082(6) Uiso 0.5 1 d . . P H -1
H50A H 0.1020 0.4425 0.5461 0.099 Uiso 0.5 1 calc R U P H -1
H50B H -0.0094 0.4504 0.5724 0.099 Uiso 0.5 1 calc R U P H -1
C51 C 0.093(2) 0.5258(14) 0.5964(11) 0.088(7) Uiso 0.5 1 d . . P H -1
H51A H 0.1550 0.5477 0.5812 0.132 Uiso 0.5 1 calc R U P H -1
H51B H 0.1167 0.5021 0.6338 0.132 Uiso 0.5 1 calc R U P H -1
H51C H 0.0404 0.5614 0.6032 0.132 Uiso 0.5 1 calc R U P H -1

loop_
_atom_site_aniso_label
_atom_site_aniso_U_11
_atom_site_aniso_U_22
_atom_site_aniso_U_33
_atom_site_aniso_U_23
_atom_site_aniso_U_13
_atom_site_aniso_U_12
Y1 0.0385(4) 0.0262(3) 0.0266(3) 0.0002(3) 0.0010(2) 0.0003(3)
O1 0.055(3) 0.066(4) 0.047(3) 0.003(3) 0.016(3) 0.002(3)
N1 0.040(3) 0.042(3) 0.046(4) -0.003(3) 0.002(3) 0.009(3)
N2 0.057(4) 0.032(3) 0.036(3) -0.005(2) 0.004(3) -0.001(3)
N3 0.076(5) 0.037(3) 0.041(4) 0.006(3) 0.011(3) -0.003(3)
N4 0.066(4) 0.042(4) 0.036(3) -0.001(3) -0.012(3) 0.006(3)
C1 0.064(5) 0.043(4) 0.062(5) -0.010(4) 0.017(4) 0.003(4)
C2 0.062(5) 0.039(4) 0.045(4) -0.007(3) 0.012(4) 0.006(4)
C3 0.080(6) 0.027(4) 0.050(5) -0.003(3) 0.008(4) -0.002(4)
C4A 0.061(9) 0.034(7) 0.056(8) 0.011(6) 0.010(8) 0.001(7)
C5A 0.063(10) 0.044(7) 0.046(7) 0.014(6) -0.001(6) 0.001(6)
C10A 0.065(9) 0.043(7) 0.053(8) 0.013(6) 0.019(6) -0.007(6)
C4B 0.08(2) 0.015(10) 0.067(17) 0.003(9) -0.003(16) -0.018(13)
C5B 0.049(13) 0.038(12) 0.042(12) 0.017(9) 0.004(9) 0.000(9)
C10B 0.09(2) 0.037(12) 0.026(11) 0.004(9) 0.029(12) -0.006(12)
C6 0.080(6) 0.051(5) 0.048(5) 0.016(4) -0.008(4) 0.017(5)
C7 0.039(4) 0.052(5) 0.078(6) -0.004(4) -0.008(4) -0.003(4)
C8 0.044(5) 0.052(5) 0.068(6) -0.002(4) 0.007(4) -0.003(4)
C9 0.054(5) 0.054(5) 0.050(5) -0.017(4) -0.004(4) -0.009(4)
C11 0.086(7) 0.061(6) 0.042(5) -0.010(4) -0.020(4) 0.003(5)
C12 0.038(5) 0.193(13) 0.065(7) -0.005(7) 0.010(5) 0.021(7)
C13 0.160(8) 0.177(8) 0.165(8) 0.002(5) 0.022(5) 0.000(5)
C14 0.109(6) 0.107(6) 0.102(5) 0.000(4) 0.028(4) 0.008(4)
C15 0.073(7) 0.112(9) 0.079(7) -0.013(7) 0.006(6) 0.012(6)
F1 0.031(2) 0.050(3) 0.101(4) -0.027(3) 0.005(2) 0.0137(19)
F2 0.036(2) 0.083(3) 0.049(3) 0.003(2) -0.0044(19) 0.016(2)
F3 0.034(2) 0.052(3) 0.094(4) 0.016(3) 0.014(2) -0.001(2)
F19 0.0296(19) 0.0300(19) 0.046(2) 0.0085(17) -0.0018(16) -0.0059(15)
F20 0.056(3) 0.049(3) 0.081(3) 0.015(2) 0.039(2) -0.002(2)
F21 0.039(2) 0.044(2) 0.068(3) 0.005(2) -0.018(2) -0.0175(19)
B1 0.021(3) 0.024(3) 0.019(3) -0.003(3) 0.005(3) -0.002(3)
C16 0.025(3) 0.026(3) 0.024(3) 0.003(2) 0.005(2) -0.003(2)
C17 0.026(3) 0.032(3) 0.025(3) -0.003(3) 0.002(2) 0.002(3)
C18 0.021(3) 0.037(4) 0.032(3) -0.001(3) 0.001(3) 0.006(3)
C19 0.037(4) 0.032(3) 0.038(4) -0.005(3) 0.011(3) 0.009(3)
C20 0.037(4) 0.033(4) 0.028(3) -0.004(3) 0.001(3) -0.004(3)
C21 0.023(3) 0.029(3) 0.030(3) 0.000(3) 0.003(2) -0.001(2)
C22 0.033(4) 0.041(4) 0.054(5) 0.000(3) 0.002(3) 0.008(3)
C23 0.042(4) 0.038(4) 0.054(5) -0.019(4) -0.001(3) 0.012(3)
C24 0.019(3) 0.027(3) 0.024(3) 0.002(2) 0.004(2) 0.000(2)
C25 0.025(3) 0.028(3) 0.025(3) -0.001(2) 0.009(2) -0.002(2)
C26 0.027(3) 0.034(3) 0.026(3) 0.005(3) 0.007(3) 0.002(3)
C27 0.027(3) 0.036(4) 0.025(3) 0.000(3) 0.003(3) 0.000(3)
C28 0.028(3) 0.030(3) 0.022(3) 0.000(2) 0.002(2) -0.001(3)
C29 0.024(3) 0.025(3) 0.024(3) 0.002(2) 0.000(2) -0.002(2)
C30 0.048(4) 0.041(4) 0.028(4) 0.001(3) 0.006(3) 0.006(3)
C31 0.048(4) 0.041(4) 0.026(3) 0.003(3) -0.003(3) -0.003(3)
C32 0.022(3) 0.027(3) 0.024(3) -0.001(2) 0.003(2) 0.003(2)
C33 0.032(3) 0.036(4) 0.027(3) 0.003(3) -0.004(3) -0.010(3)
C34 0.039(4) 0.051(4) 0.036(4) -0.002(3) 0.005(3) -0.022(3)
C35 0.049(4) 0.046(4) 0.034(4) 0.013(3) 0.008(3) -0.005(3)
C36 0.034(4) 0.067(5) 0.041(4) 0.023(4) 0.001(3) -0.003(4)
C37 0.028(4) 0.056(4) 0.035(4) 0.011(3) 0.000(3) -0.004(3)
C39 0.032(5) 0.156(12) 0.118(9) 0.091(9) 0.013(5) -0.007(6)
C40 0.022(3) 0.028(3) 0.019(3) -0.001(2) 0.004(2) -0.002(2)
C41 0.021(3) 0.025(3) 0.024(3) 0.000(2) 0.002(2) 0.003(2)
C42 0.024(3) 0.029(3) 0.019(3) -0.002(2) 0.001(2) -0.003(3)
C43 0.022(3) 0.036(4) 0.044(4) 0.006(3) 0.005(3) 0.001(3)
C44 0.026(3) 0.032(4) 0.042(4) 0.002(3) 0.006(3) 0.003(3)
C45 0.029(3) 0.022(3) 0.036(3) 0.001(3) 0.005(3) -0.003(3)
C46 0.026(3) 0.039(4) 0.037(4) 0.008(3) 0.004(3) -0.003(3)
C47 0.037(4) 0.052(5) 0.073(6) 0.003(4) 0.008(4) 0.003(4)

loop_
_atom_type_symbol
_atom_type_description
_atom_type_scat_dispersion_real
_atom_type_scat_dispersion_imag
_atom_type_scat_source
C C 0.0033 0.0016 'International Tables Vol C Tables 4.2.6.8 and 6.1.1.4'
H H 0.0000 0.0000 'International Tables Vol C Tables 4.2.6.8 and 6.1.1.4'
B B 0.0013 0.0007 'International Tables Vol C Tables 4.2.6.8 and 6.1.1.4'
F F 0.0171 0.0103 'International Tables Vol C Tables 4.2.6.8 and 6.1.1.4'
N N 0.0061 0.0033 'International Tables Vol C Tables 4.2.6.8 and 6.1.1.4'
O O 0.0106 0.0060 'International Tables Vol C Tables 4.2.6.8 and 6.1.1.4'
Y Y -2.7962 3.5667 'International Tables Vol C Tables 4.2.6.8 and 6.1.1.4'

loop_
_geom_angle_atom_site_label_1
_geom_angle_atom_site_label_2
_geom_angle_atom_site_label_3
_geom_angle
_geom_angle_site_symmetry_1
_geom_angle_site_symmetry_3
N1 Y1 O1 172.5(2) . .
N1 Y1 N4 71.9(2) . .
O1 Y1 N4 107.5(2) . .
N1 Y1 N2 71.9(2) . .
O1 Y1 N2 103.4(2) . .
N4 Y1 N2 126.0(2) . .
N1 Y1 N3 93.2(2) . .
O1 Y1 N3 79.6(2) . .
N4 Y1 N3 72.1(2) . .
N2 Y1 N3 71.3(2) . .
N1 Y1 Y1 101.63(16) . 3_756
O1 Y1 Y1 85.55(14) . 3_756
N4 Y1 Y1 112.42(14) . 3_756
N2 Y1 Y1 113.14(14) . 3_756
N3 Y1 Y1 165.17(16) . 3_756
N1 Y1 H1 99.0(16) . .
O1 Y1 H1 88.1(16) . .
N4 Y1 H1 77.6(17) . .
N2 Y1 H1 146.8(16) . .
N3 Y1 H1 141.9(16) . .
Y1 Y1 H1 35.8(17) 3_756 .
C15 O1 C12 108.5(7) . .
C15 O1 Y1 124.3(5) . .
C12 O1 Y1 124.4(5) . .
C1 N1 C8 113.1(6) . .
C1 N1 Y1 122.2(5) . .
C8 N1 Y1 122.0(5) . .
C2 N2 C9 107.7(6) . .
C2 N2 C3 111.3(6) . .
C9 N2 C3 109.8(6) . .
C2 N2 Y1 101.5(4) . .
C9 N2 Y1 115.2(4) . .
C3 N2 Y1 111.1(4) . .
C10B N3 C4B 117.3(16) . .
C4A N3 C5A 119.6(10) . .
C4A N3 C10A 106.5(9) . .
C5A N3 C10A 104.2(8) . .
C10B N3 C5B 104.0(14) . .
C4B N3 C5B 103.4(16) . .
C10B N3 Y1 120.2(9) . .
C4A N3 Y1 103.6(6) . .
C4B N3 Y1 110.4(10) . .
C5A N3 Y1 108.6(6) . .
C10A N3 Y1 114.9(5) . .
C5B N3 Y1 97.7(7) . .
C11 N4 C7 108.2(7) . .
C11 N4 C6 108.9(6) . .
C7 N4 C6 109.9(6) . .
C11 N4 Y1 117.1(5) . .
C7 N4 Y1 102.4(4) . .
C6 N4 Y1 109.9(5) . .
N1 C1 C2 109.7(6) . .
N1 C1 H1A 109.7 . .
C2 C1 H1A 109.7 . .
N1 C1 H1B 109.7 . .
C2 C1 H1B 109.7 . .
H1A C1 H1B 108.2 . .
N2 C2 C1 111.5(6) . .
N2 C2 H2A 109.3 . .
C1 C2 H2A 109.3 . .
N2 C2 H2B 109.3 . .
C1 C2 H2B 109.3 . .
H2A C2 H2B 108.0 . .
C4B C3 N2 114.5(11) . .
C4A C3 N2 114.1(7) . .
C4A C3 H3A 108.7 . .
N2 C3 H3A 108.7 . .
C4A C3 H3B 108.7 . .
N2 C3 H3B 108.7 . .
H3A C3 H3B 107.6 . .
C4B C3 H3C 108.6 . .
N2 C3 H3C 108.6 . .
C4B C3 H3D 108.6 . .
N2 C3 H3D 108.6 . .
H3C C3 H3D 107.6 . .
N3 C4A C3 119.8(11) . .
N3 C4A H4A 107.4 . .
C3 C4A H4A 107.4 . .
N3 C4A H4B 107.4 . .
C3 C4A H4B 107.4 . .
H4A C4A H4B 106.9 . .
N3 C5A C6 109.1(9) . .
N3 C5A H5A 109.9 . .
C6 C5A H5A 109.9 . .
N3 C5A H5B 109.9 . .
C6 C5A H5B 109.9 . .
H5A C5A H5B 108.3 . .
N3 C10A H10A 109.5 . .
N3 C10A H10B 109.5 . .
H10A C10A H10B 109.5 . .
N3 C10A H10C 109.5 . .
H10A C10A H10C 109.5 . .
H10B C10A H10C 109.5 . .
C3 C4B N3 120.1(18) . .
C3 C4B H4C 107.3 . .
N3 C4B H4C 107.3 . .
C3 C4B H4D 107.3 . .
N3 C4B H4D 107.3 . .
H4C C4B H4D 106.9 . .
C6 C5B N3 105.4(13) . .
C6 C5B H5C 110.7 . .
N3 C5B H5C 110.7 . .
C6 C5B H5D 110.7 . .
N3 C5B H5D 110.7 . .
H5C C5B H5D 108.8 . .
N3 C10B H10D 109.5 . .
N3 C10B H10E 109.5 . .
H10D C10B H10E 109.5 . .
N3 C10B H10F 109.5 . .
H10D C10B H10F 109.5 . .
H10E C10B H10F 109.5 . .
C5B C6 N4 115.9(9) . .
N4 C6 C5A 108.3(7) . .
N4 C6 H6A 110.0 . .
C5A C6 H6A 110.0 . .
N4 C6 H6B 110.0 . .
C5A C6 H6B 110.0 . .
H6A C6 H6B 108.4 . .
C5B C6 H6C 108.3 . .
N4 C6 H6C 108.3 . .
C5B C6 H6D 108.3 . .
N4 C6 H6D 108.3 . .
H6C C6 H6D 107.4 . .
N4 C7 C8 111.7(6) . .
N4 C7 H7A 109.3 . .
C8 C7 H7A 109.3 . .
N4 C7 H7B 109.3 . .
C8 C7 H7B 109.3 . .
H7A C7 H7B 107.9 . .
N1 C8 C7 110.7(6) . .
N1 C8 H8A 109.5 . .
C7 C8 H8A 109.5 . .
N1 C8 H8B 109.5 . .
C7 C8 H8B 109.5 . .
H8A C8 H8B 108.1 . .
N2 C9 H9A 109.5 . .
N2 C9 H9B 109.5 . .
H9A C9 H9B 109.5 . .
N2 C9 H9C 109.5 . .
H9A C9 H9C 109.5 . .
H9B C9 H9C 109.5 . .
N4 C11 H11A 109.5 . .
N4 C11 H11B 109.5 . .
H11A C11 H11B 109.5 . .
N4 C11 H11C 109.5 . .
H11A C11 H11C 109.5 . .
H11B C11 H11C 109.5 . .
C13 C12 O1 110.0(11) . .
C13 C12 H12A 109.7 . .
O1 C12 H12A 109.7 . .
C13 C12 H12B 109.7 . .
O1 C12 H12B 109.7 . .
H12A C12 H12B 108.2 . .
C12 C13 C14 103.9(13) . .
C12 C13 H13A 111.0 . .
C14 C13 H13A 111.0 . .
C12 C13 H13B 111.0 . .
C14 C13 H13B 111.0 . .
H13A C13 H13B 109.0 . .
C15 C14 C13 105.3(11) . .
C15 C14 H14A 110.7 . .
C13 C14 H14A 110.7 . .
C15 C14 H14B 110.7 . .
C13 C14 H14B 110.7 . .
H14A C14 H14B 108.8 . .
O1 C15 C14 105.4(9) . .
O1 C15 H15A 110.7 . .
C14 C15 H15A 110.7 . .
O1 C15 H15B 110.7 . .
C14 C15 H15B 110.7 . .
H15A C15 H15B 108.8 . .
F15A C38A F13A 111.8(12) . .
F15A C38A F14A 104.1(11) . .
F13A C38A F14A 103.5(12) . .
F15A C38A C34 116.1(12) . .
F13A C38A C34 113.0(11) . .
F14A C38A C34 107.1(10) . .
F13B C38B F14B 111.7(18) . .
F13B C38B F15B 115.5(16) . .
F14B C38B F15B 94.9(17) . .
F13B C38B C34 120.8(15) . .
F14B C38B C34 109.4(15) . .
F15B C38B C34 101.1(13) . .
C32 B1 C16 103.2(4) . .
C32 B1 C40 112.2(5) . .
C16 B1 C40 113.4(5) . .
C32 B1 C24 111.9(5) . .
C16 B1 C24 111.2(5) . .
C40 B1 C24 105.1(4) . .
C17 C16 C21 115.8(5) . .
C17 C16 B1 118.8(5) . .
C21 C16 B1 125.1(5) . .
C18 C17 C16 122.2(6) . .
C18 C17 H17 118.9 . .
C16 C17 H17 118.9 . .
C17 C18 C19 121.2(6) . .
C17 C18 C22 118.0(6) . .
C19 C18 C22 120.8(6) . .
C20 C19 C18 117.8(6) . .
C20 C19 H19 121.1 . .
C18 C19 H19 121.1 . .
C19 C20 C21 120.9(6) . .
C19 C20 C23 119.6(6) . .
C21 C20 C23 119.5(6) . .
C20 C21 C16 122.1(6) . .
C20 C21 H21 119.0 . .
C16 C21 H21 119.0 . .
F2 C22 F1 107.5(6) . .
F2 C22 F3 105.8(6) . .
F1 C22 F3 105.1(6) . .
F2 C22 C18 113.4(6) . .
F1 C22 C18 113.7(6) . .
F3 C22 C18 110.8(6) . .
F6A C23 F4A 107.6(7) . .
F6B C23 F4B 112.3(10) . .
F6A C23 F5A 99.7(7) . .
F4A C23 F5A 107.4(8) . .
F6B C23 F5B 94.2(10) . .
F4B C23 F5B 106.7(9) . .
F6B C23 C20 117.7(8) . .
F6A C23 C20 113.4(7) . .
F4A C23 C20 115.3(7) . .
F4B C23 C20 114.1(8) . .
F5A C23 C20 112.1(6) . .
F5B C23 C20 109.5(8) . .
C29 C24 C25 115.4(5) . .
C29 C24 B1 122.3(5) . .
C25 C24 B1 122.2(5) . .
C26 C25 C24 122.1(6) . .
C26 C25 H25 118.9 . .
C24 C25 H25 118.9 . .
C27 C26 C25 121.9(6) . .
C27 C26 C30 118.1(6) . .
C25 C26 C30 120.0(6) . .
C26 C27 C28 117.4(6) . .
C26 C27 H27 121.3 . .
C28 C27 H27 121.3 . .
C29 C28 C27 120.4(6) . .
C29 C28 C31 120.1(6) . .
C27 C28 C31 119.4(5) . .
C28 C29 C24 122.7(6) . .
C28 C29 H29 118.7 . .
C24 C29 H29 118.7 . .
F9A C30 F8A 106.0(8) . .
F7B C30 F8B 109.7(8) . .
F9A C30 F7A 104.6(8) . .
F8A C30 F7A 106.6(8) . .
F7B C30 F9B 100.8(8) . .
F8B C30 F9B 105.3(8) . .
F9A C30 C26 112.6(7) . .
F7B C30 C26 114.6(7) . .
F8A C30 C26 113.4(7) . .
F8B C30 C26 113.6(7) . .
F7A C30 C26 112.9(6) . .
F9B C30 C26 111.7(7) . .
F11A C31 F10A 105.0(8) . .
F11A C31 F12A 105.3(7) . .
F10A C31 F12A 105.8(7) . .
F12B C31 F10B 103.3(8) . .
F12B C31 F11B 111.9(8) . .
F10B C31 F11B 101.2(8) . .
F12B C31 C28 116.8(7) . .
F11A C31 C28 114.7(7) . .
F10A C31 C28 112.2(7) . .
F12A C31 C28 113.1(6) . .
F10B C31 C28 111.2(7) . .
F11B C31 C28 111.1(6) . .
C33 C32 C37 114.9(6) . .
C33 C32 B1 121.3(5) . .
C37 C32 B1 123.3(5) . .
C34 C33 C32 122.9(6) . .
C34 C33 H33 118.5 . .
C32 C33 H33 118.5 . .
C33 C34 C35 120.8(6) . .
C33 C34 C38A 121.9(8) . .
C35 C34 C38A 116.1(8) . .
C33 C34 C38B 113.2(9) . .
C35 C34 C38B 123.6(8) . .
C36 C35 C34 117.5(6) . .
C36 C35 H35 121.2 . .
C34 C35 H35 121.2 . .
C35 C36 C37 121.6(7) . .
C35 C36 C39 118.8(7) . .
C37 C36 C39 119.5(7) . .
C36 C37 C32 122.2(6) . .
C36 C37 H37 118.9 . .
C32 C37 H37 118.9 . .
F18B C39 F16B 116.1(14) . .
F17A C39 F16A 111.9(14) . .
F18B C39 F17B 94.4(10) . .
F16B C39 F17B 107.9(12) . .
F17A C39 F18A 95.5(15) . .
F16A C39 F18A 114.0(14) . .
F18B C39 C36 116.4(9) . .
F16B C39 C36 115.8(8) . .
F17A C39 C36 112.8(11) . .
F16A C39 C36 114.0(11) . .
F17B C39 C36 102.2(12) . .
F18A C39 C36 107.1(12) . .
C45 C40 C41 115.7(5) . .
C45 C40 B1 122.0(5) . .
C41 C40 B1 122.0(5) . .
C42 C41 C40 121.7(5) . .
C42 C41 H41 119.1 . .
C40 C41 H41 119.1 . .
C43 C42 C41 120.7(6) . .
C43 C42 C46 118.5(5) . .
C41 C42 C46 120.8(5) . .
C44 C43 C42 118.5(6) . .
C44 C43 H43 120.7 . .
C42 C43 H43 120.7 . .
C43 C44 C45 120.6(6) . .
C43 C44 C47 120.1(6) . .
C45 C44 C47 119.3(6) . .
C44 C45 C40 122.7(6) . .
C44 C45 H45 118.7 . .
C40 C45 H45 118.7 . .
F20 C46 F19 107.4(5) . .
F20 C46 F21 105.1(5) . .
F19 C46 F21 107.3(5) . .
F20 C46 C42 112.4(6) . .
F19 C46 C42 113.4(5) . .
F21 C46 C42 110.8(5) . .
F23 C47 F24 111.3(8) . .
F23 C47 F22 107.4(8) . .
F24 C47 F22 98.5(7) . .
F22B C47 F23B 109(2) . .
F22B C47 C44 126(2) . .
F23 C47 C44 114.5(8) . .
F24 C47 C44 112.4(7) . .
F22 C47 C44 111.6(7) . .
F23B C47 C44 111.0(10) . .
F22B C47 F24B 110(2) . .
F23B C47 F24B 85.1(11) . .
C44 C47 F24B 107.6(8) . .
C49 O2 C50 128.1(13) . .
C49 C48 H48A 109.5 . .
C49 C48 H48B 109.5 . .
H48A C48 H48B 109.5 . .
C49 C48 H48C 109.5 . .
H48A C48 H48C 109.5 . .
H48B C48 H48C 109.5 . .
O2 C49 C48 114(2) . .
O2 C49 H49A 108.7 . .
C48 C49 H49A 108.7 . .
O2 C49 H49B 108.7 . .
C48 C49 H49B 108.7 . .
H49A C49 H49B 107.6 . .
O2 C50 C51 119(2) . .
O2 C50 H50A 107.7 . .
C51 C50 H50A 107.7 . .
O2 C50 H50B 107.7 . .
C51 C50 H50B 107.7 . .
H50A C50 H50B 107.1 . .
C50 C51 H51A 109.5 . .
C50 C51 H51B 109.5 . .
H51A C51 H51B 109.5 . .
C50 C51 H51C 109.5 . .
H51A C51 H51C 109.5 . .
H51B C51 H51C 109.5 . .

loop_
_geom_bond_atom_site_label_1
_geom_bond_atom_site_label_2
_geom_bond_distance
_geom_bond_site_symmetry_2
Y1 N1 2.185(6) .
Y1 O1 2.439(5) .
Y1 N4 2.509(6) .
Y1 N2 2.516(6) .
Y1 N3 2.530(6) .
Y1 Y1 3.6203(12) 3_756
Y1 H1 2.17(6) .
O1 C15 1.444(11) .
O1 C12 1.450(11) .
N1 C1 1.432(9) .
N1 C8 1.436(10) .
N2 C2 1.482(9) .
N2 C9 1.488(10) .
N2 C3 1.491(9) .
N3 C10B 1.397(19) .
N3 C4A 1.398(15) .
N3 C4B 1.44(2) .
N3 C5A 1.444(14) .
N3 C10A 1.594(14) .
N3 C5B 1.69(2) .
N4 C11 1.471(10) .
N4 C7 1.484(11) .
N4 C6 1.492(10) .
C1 C2 1.523(11) .
C1 H1A 0.9900 .
C1 H1B 0.9900 .
C2 H2A 0.9900 .
C2 H2B 0.9900 .
C3 C4B 1.44(3) .
C3 C4A 1.482(16) .
C3 H3A 0.9900 .
C3 H3B 0.9900 .
C3 H3C 0.9900 .
C3 H3D 0.9900 .
C4A H4A 0.9900 .
C4A H4B 0.9900 .
C5A C6 1.621(17) .
C5A H5A 0.9900 .
C5A H5B 0.9900 .
C10A H10A 0.9800 .
C10A H10B 0.9800 .
C10A H10C 0.9800 .
C4B H4C 0.9900 .
C4B H4D 0.9900 .
C5B C6 1.44(2) .
C5B H5C 0.9900 .
C5B H5D 0.9900 .
C10B H10D 0.9800 .
C10B H10E 0.9800 .
C10B H10F 0.9800 .
C6 H6A 0.9900 .
C6 H6B 0.9900 .
C6 H6C 0.9900 .
C6 H6D 0.9900 .
C7 C8 1.511(12) .
C7 H7A 0.9900 .
C7 H7B 0.9900 .
C8 H8A 0.9900 .
C8 H8B 0.9900 .
C9 H9A 0.9800 .
C9 H9B 0.9800 .
C9 H9C 0.9800 .
C11 H11A 0.9800 .
C11 H11B 0.9800 .
C11 H11C 0.9800 .
C12 C13 1.447(19) .
C12 H12A 0.9900 .
C12 H12B 0.9900 .
C13 C14 1.59(2) .
C13 H13A 0.9900 .
C13 H13B 0.9900 .
C14 C15 1.490(15) .
C14 H14A 0.9900 .
C14 H14B 0.9900 .
C15 H15A 0.9900 .
C15 H15B 0.9900 .
F1 C22 1.334(8) .
F2 C22 1.302(8) .
F3 C22 1.366(8) .
F4A C23 1.322(10) .
F5A C23 1.379(11) .
F6A C23 1.296(10) .
F5B C23 1.409(17) .
F6B C23 1.278(15) .
F4B C23 1.322(13) .
F7A C30 1.363(12) .
F8A C30 1.326(11) .
F9A C30 1.316(13) .
F7B C30 1.316(12) .
F8B C30 1.330(12) .
F9B C30 1.366(13) .
F10A C31 1.360(12) .
F11A C31 1.304(10) .
F12A C31 1.379(11) .
F10B C31 1.382(13) .
F11B C31 1.412(12) .
F12B C31 1.253(10) .
C38A F15A 1.325(18) .
C38A F13A 1.344(17) .
C38A F14A 1.466(18) .
C38A C34 1.476(15) .
C38B F13B 1.27(2) .
C38B F14B 1.29(2) .
C38B F15B 1.47(2) .
C38B C34 1.584(19) .
F16B C39 1.241(13) .
F17B C39 1.451(19) .
F18B C39 1.218(15) .
F16A C39 1.288(17) .
F17A C39 1.249(18) .
F18A C39 1.47(2) .
F19 C46 1.332(7) .
F20 C46 1.330(7) .
F21 C46 1.334(8) .
F22 C47 1.384(11) .
F23 C47 1.242(11) .
F24 C47 1.372(12) .
F22B C47 1.01(3) .
F23B C47 1.39(2) .
F24B C47 1.546(18) .
B1 C32 1.627(8) .
B1 C16 1.636(9) .
B1 C40 1.642(8) .
B1 C24 1.644(8) .
C16 C17 1.399(8) .
C16 C21 1.401(8) .
C17 C18 1.385(8) .
C17 H17 0.9500 .
C18 C19 1.386(9) .
C18 C22 1.497(9) .
C19 C20 1.384(9) .
C19 H19 0.9500 .
C20 C21 1.393(9) .
C20 C23 1.477(9) .
C21 H21 0.9500 .
C24 C29 1.390(8) .
C24 C25 1.405(8) .
C25 C26 1.375(8) .
C25 H25 0.9500 .
C26 C27 1.374(9) .
C26 C30 1.505(9) .
C27 C28 1.397(8) .
C27 H27 0.9500 .
C28 C29 1.389(8) .
C28 C31 1.474(9) .
C29 H29 0.9500 .
C32 C33 1.394(8) .
C32 C37 1.396(9) .
C33 C34 1.375(9) .
C33 H33 0.9500 .
C34 C35 1.388(10) .
C35 C36 1.365(10) .
C35 H35 0.9500 .
C36 C37 1.383(10) .
C36 C39 1.540(12) .
C37 H37 0.9500 .
C40 C45 1.394(8) .
C40 C41 1.407(8) .
C41 C42 1.391(8) .
C41 H41 0.9500 .
C42 C43 1.383(8) .
C42 C46 1.496(9) .
C43 C44 1.380(9) .
C43 H43 0.9500 .
C44 C45 1.382(8) .
C44 C47 1.488(10) .
C45 H45 0.9500 .
O2 C49 1.17(2) .
O2 C50 1.37(2) .
C48 C49 1.57(3) .
C48 H48A 0.9800 .
C48 H48B 0.9800 .
C48 H48C 0.9800 .
C49 H49A 0.9900 .
C49 H49B 0.9900 .
C50 C51 1.44(3) .
C50 H50A 0.9900 .
C50 H50B 0.9900 .
C51 H51A 0.9800 .
C51 H51B 0.9800 .
C51 H51C 0.9800 .

loop_
_geom_torsion_atom_site_label_1
_geom_torsion_atom_site_label_2
_geom_torsion_atom_site_label_3
_geom_torsion_atom_site_label_4
_geom_torsion
C8 N1 C1 C2 -176.0(7)
Y1 N1 C1 C2 -14.4(9)
C9 N2 C2 C1 -172.5(6)
C3 N2 C2 C1 67.1(8)
Y1 N2 C2 C1 -51.1(6)
N1 C1 C2 N2 47.1(8)
C2 N2 C3 C4B -145.3(16)
C9 N2 C3 C4B 95.5(16)
Y1 N2 C3 C4B -33.0(16)
C2 N2 C3 C4A -105.9(10)
C9 N2 C3 C4A 134.9(9)
Y1 N2 C3 C4A 6.3(10)
C10B N3 C4A C3 -128(2)
C4B N3 C4A C3 -54(2)
C5A N3 C4A C3 172.7(10)
C10A N3 C4A C3 -69.8(14)
C5B N3 C4A C3 144.6(15)
Y1 N3 C4A C3 51.7(14)
C4B C3 C4A N3 56.6(18)
N2 C3 C4A N3 -42.5(16)
C10B N3 C5A C6 163.9(17)
C4A N3 C5A C6 -68.8(12)
C4B N3 C5A C6 -110(2)
C10A N3 C5A C6 172.5(8)
C5B N3 C5A C6 -37.7(10)
Y1 N3 C5A C6 49.7(9)
C4A C3 C4B N3 -54(2)
N2 C3 C4B N3 43(3)
C10B N3 C4B C3 -171(2)
C4A N3 C4B C3 57(2)
C5A N3 C4B C3 131.2(17)
C10A N3 C4B C3 -139(3)
C5B N3 C4B C3 75(2)
Y1 N3 C4B C3 -29(3)
C10B N3 C5B C6 59.0(15)
C4A N3 C5B C6 -166.5(14)
C4B N3 C5B C6 -178.0(14)
C5A N3 C5B C6 42.4(10)
C10A N3 C5B C6 106.4(17)
Y1 N3 C5B C6 -64.8(11)
N3 C5B C6 N4 60.9(14)
N3 C5B C6 C5A -36.1(8)
C11 N4 C6 C5B -150.8(12)
C7 N4 C6 C5B 90.8(12)
Y1 N4 C6 C5B -21.2(13)
C11 N4 C6 C5A -86.2(9)
C7 N4 C6 C5A 155.3(7)
Y1 N4 C6 C5A 43.4(8)
N3 C5A C6 C5B 44.8(11)
N3 C5A C6 N4 -65.1(10)
C11 N4 C7 C8 173.6(7)
C6 N4 C7 C8 -67.5(8)
Y1 N4 C7 C8 49.3(7)
C1 N1 C8 C7 174.2(7)
Y1 N1 C8 C7 12.5(9)
N4 C7 C8 N1 -44.4(9)
C15 O1 C12 C13 19.5(15)
Y1 O1 C12 C13 -178.7(10)
O1 C12 C13 C14 -4.1(18)
C12 C13 C14 C15 -11.9(17)
C12 O1 C15 C14 -26.7(12)
Y1 O1 C15 C14 171.5(7)
C13 C14 C15 O1 23.4(14)
C32 B1 C16 C17 -80.2(6)
C40 B1 C16 C17 158.1(5)
C24 B1 C16 C17 39.9(7)
C32 B1 C16 C21 92.5(6)
C40 B1 C16 C21 -29.2(8)
C24 B1 C16 C21 -147.4(5)
C21 C16 C17 C18 -0.5(9)
B1 C16 C17 C18 172.8(6)
C16 C17 C18 C19 1.1(10)
C16 C17 C18 C22 -176.9(6)
C17 C18 C19 C20 -0.8(10)
C22 C18 C19 C20 177.2(6)
C18 C19 C20 C21 -0.1(10)
C18 C19 C20 C23 -178.1(6)
C19 C20 C21 C16 0.7(10)
C23 C20 C21 C16 178.7(6)
C17 C16 C21 C20 -0.4(9)
B1 C16 C21 C20 -173.2(6)
C17 C18 C22 F2 -50.0(9)
C19 C18 C22 F2 131.9(7)
C17 C18 C22 F1 -173.2(6)
C19 C18 C22 F1 8.8(10)
C17 C18 C22 F3 68.7(8)
C19 C18 C22 F3 -109.3(7)
C19 C20 C23 F6B 178.5(11)
C21 C20 C23 F6B 0.5(13)
C19 C20 C23 F6A 111.9(8)
C21 C20 C23 F6A -66.1(9)
C19 C20 C23 F4A -12.7(11)
C21 C20 C23 F4A 169.2(8)
C19 C20 C23 F4B -46.7(11)
C21 C20 C23 F4B 135.2(9)
C19 C20 C23 F5A -136.1(7)
C21 C20 C23 F5A 45.8(10)
C19 C20 C23 F5B 72.7(11)
C21 C20 C23 F5B -105.3(10)
C32 B1 C24 C29 -35.0(7)
C16 B1 C24 C29 -149.9(5)
C40 B1 C24 C29 87.0(6)
C32 B1 C24 C25 147.7(5)
C16 B1 C24 C25 32.9(7)
C40 B1 C24 C25 -90.3(6)
C29 C24 C25 C26 1.9(8)
B1 C24 C25 C26 179.3(5)
C24 C25 C26 C27 -1.1(9)
C24 C25 C26 C30 176.4(6)
C25 C26 C27 C28 0.4(9)
C30 C26 C27 C28 -177.2(6)
C26 C27 C28 C29 -0.6(9)
C26 C27 C28 C31 176.3(6)
C27 C28 C29 C24 1.6(9)
C31 C28 C29 C24 -175.3(6)
C25 C24 C29 C28 -2.2(8)
B1 C24 C29 C28 -179.6(5)
C27 C26 C30 F9A 76.9(10)
C25 C26 C30 F9A -100.7(10)
C27 C26 C30 F7B 159.2(9)
C25 C26 C30 F7B -18.5(11)
C27 C26 C30 F8A -43.5(10)
C25 C26 C30 F8A 138.9(8)
C27 C26 C30 F8B -73.6(10)
C25 C26 C30 F8B 108.7(9)
C27 C26 C30 F7A -164.8(8)
C25 C26 C30 F7A 17.5(10)
C27 C26 C30 F9B 45.3(10)
C25 C26 C30 F9B -132.3(8)
C29 C28 C31 F12B 8.7(11)
C27 C28 C31 F12B -168.3(9)
C29 C28 C31 F11A -146.1(8)
C27 C28 C31 F11A 36.9(10)
C29 C28 C31 F10A 94.2(9)
C27 C28 C31 F10A -82.7(9)
C29 C28 C31 F12A -25.3(10)
C27 C28 C31 F12A 157.7(7)
C29 C28 C31 F10B 126.9(9)
C27 C28 C31 F10B -50.1(10)
C29 C28 C31 F11B -121.3(8)
C27 C28 C31 F11B 61.8(9)
C16 B1 C32 C33 85.4(6)
C40 B1 C32 C33 -152.1(5)
C24 B1 C32 C33 -34.3(7)
C16 B1 C32 C37 -86.7(7)
C40 B1 C32 C37 35.8(8)
C24 B1 C32 C37 153.6(6)
C37 C32 C33 C34 -1.1(10)
B1 C32 C33 C34 -173.8(6)
C32 C33 C34 C35 -1.2(11)
C32 C33 C34 C38A -168.2(10)
C32 C33 C34 C38B 162.0(10)
F15A C38A C34 C33 112.5(12)
F13A C38A C34 C33 -18.5(18)
F14A C38A C34 C33 -131.8(10)
F15A C38A C34 C35 -55.1(14)
F13A C38A C34 C35 173.8(11)
F14A C38A C34 C35 60.5(13)
F15A C38A C34 C38B -168(3)
F13A C38A C34 C38B 60.8(19)
F14A C38A C34 C38B -52.5(18)
F13B C38B C34 C33 -64.6(17)
F14B C38B C34 C33 163.6(14)
F15B C38B C34 C33 64.3(15)
F13B C38B C34 C35 98.0(17)
F14B C38B C34 C35 -34(2)
F15B C38B C34 C35 -133.1(11)
F13B C38B C34 C38A -179(3)
F14B C38B C34 C38A 48.9(19)
F15B C38B C34 C38A -50.5(18)
C33 C34 C35 C36 2.2(12)
C38A C34 C35 C36 169.9(10)
C38B C34 C35 C36 -159.2(11)
C34 C35 C36 C37 -0.9(12)
C34 C35 C36 C39 176.3(9)
C35 C36 C37 C32 -1.4(13)
C39 C36 C37 C32 -178.7(9)
C33 C32 C37 C36 2.4(10)
B1 C32 C37 C36 174.9(7)
C35 C36 C39 F18B -164.1(12)
C37 C36 C39 F18B 13.3(18)
C35 C36 C39 F16B -22.3(19)
C37 C36 C39 F16B 155.0(12)
C35 C36 C39 F17A 149.4(14)
C37 C36 C39 F17A -33(2)
C35 C36 C39 F16A 20.2(18)
C37 C36 C39 F16A -162.4(12)
C35 C36 C39 F17B 94.7(10)
C37 C36 C39 F17B -88.0(12)
C35 C36 C39 F18A -106.8(13)
C37 C36 C39 F18A 70.5(13)
C32 B1 C40 C45 31.6(7)
C16 B1 C40 C45 148.1(5)
C24 B1 C40 C45 -90.3(6)
C32 B1 C40 C41 -154.1(5)
C16 B1 C40 C41 -37.6(7)
C24 B1 C40 C41 84.1(6)
C45 C40 C41 C42 -0.9(8)
B1 C40 C41 C42 -175.6(5)
C40 C41 C42 C43 -0.3(9)
C40 C41 C42 C46 -178.3(5)
C41 C42 C43 C44 0.9(9)
C46 C42 C43 C44 179.0(6)
C42 C43 C44 C45 -0.2(10)
C42 C43 C44 C47 -177.6(7)
C43 C44 C45 C40 -1.1(10)
C47 C44 C45 C40 176.3(7)
C41 C40 C45 C44 1.6(9)
B1 C40 C45 C44 176.3(6)
C43 C42 C46 F20 49.1(8)
C41 C42 C46 F20 -132.8(6)
C43 C42 C46 F19 171.2(5)
C41 C42 C46 F19 -10.7(8)
C43 C42 C46 F21 -68.2(8)
C41 C42 C46 F21 109.9(6)
C43 C44 C47 F22B -107(3)
C45 C44 C47 F22B 75(3)
C43 C44 C47 F23 86.9(10)
C45 C44 C47 F23 -90.5(10)
C43 C44 C47 F24 -144.9(7)
C45 C44 C47 F24 37.7(10)
C43 C44 C47 F22 -35.4(11)
C45 C44 C47 F22 147.2(7)
C43 C44 C47 F23B 28.1(14)
C45 C44 C47 F23B -149.3(11)
C43 C44 C47 F24B 119.5(9)
C45 C44 C47 F24B -57.9(11)
C50 O2 C49 C48 174.0(15)
C49 O2 C50 C51 175(2)
